data_4317257
loop_
_publ_author_name
'James J. Henkelis'
'Leigh F. Jones'
'Marcelo P. de Miranda'
'Colin A. Kilner'
'Malcolm A. Halcrow'

_publ_section_title
;
 Two Heptacopper(II) Disk Complexes with a [Cu7(\m3-OH)4(\m-OR)2]8+ Core
;
_journal_name_full 'Inorganic Chemistry'
_journal_page_first 11127
_journal_page_last 11132
_journal_paper_doi 10.1021/ic1020093
_journal_volume 49
_journal_year 2010
_chemical_formula_moiety 'C76 H92 Cu7 F6 N18 O6, 2[B F4], 2[C4 H10 O]'
_chemical_formula_sum 'C84 H112 B2 Cu7 F14 N18 O8'
_chemical_formula_weight 2234.32
_chemical_name_systematic
; 
Hexakis[3{5}-(pyrid-2-yl)-5{3}-(tertbutyl)pyrazolido]tetrahydroxo-
bis(2,2,2-trifluoroethanolato)heptacopper(II) ditetrafluoroborate 
bis-diethyl ether solvate
;
_space_group_IT_number 2
_symmetry_cell_setting triclinic
_symmetry_space_group_name_Hall '-P 1'
_symmetry_space_group_name_H-M 'P -1'
_atom_sites_solution_hydrogens geom
_atom_sites_solution_primary direct
_atom_sites_solution_secondary difmap
_audit_creation_method SHELXL-97
_cell_angle_alpha 116.003(3)
_cell_angle_beta 100.297(4)
_cell_angle_gamma 92.519(4)
_cell_formula_units_Z 1
_cell_length_a 11.1372(8)
_cell_length_b 15.6751(11)
_cell_length_c 16.6996(12)
_cell_measurement_reflns_used 50436
_cell_measurement_temperature 173(2)
_cell_measurement_theta_max 27.39
_cell_measurement_theta_min 2.07
_cell_volume 2553.3(3)
_computing_cell_refinement 'APEX 2 software, Bruker Nonius 2004'
_computing_data_collection 'APEX 2 software, Bruker Nonius 2004'
_computing_data_reduction 'SAINT, Bruker Nonius 2004'
_computing_molecular_graphics 'XSEED (Barbour, 2001)'
_computing_publication_material 'local program'
_computing_structure_refinement 'SHELXL-97 (Sheldrick, 1997)'
_computing_structure_solution 'SHELXS-97 (Sheldrick, 1990)'
_diffrn_ambient_temperature 150(2)
_diffrn_detector_area_resol_mean '120 microns'
_diffrn_measured_fraction_theta_full 0.993
_diffrn_measured_fraction_theta_max 0.993
_diffrn_measurement_device_type 'Bruker X8 Apex diffractometer'
_diffrn_measurement_method 'Rotation images'
_diffrn_radiation_monochromator graphite
_diffrn_radiation_source 'rotating anode'
_diffrn_radiation_type MoK\a
_diffrn_radiation_wavelength 0.71073
_diffrn_reflns_av_R_equivalents 0.0710
_diffrn_reflns_av_sigmaI/netI 0.0580
_diffrn_reflns_limit_h_max 14
_diffrn_reflns_limit_h_min -14
_diffrn_reflns_limit_k_max 20
_diffrn_reflns_limit_k_min -20
_diffrn_reflns_limit_l_max 21
_diffrn_reflns_limit_l_min -21
_diffrn_reflns_number 50436
_diffrn_reflns_theta_full 27.39
_diffrn_reflns_theta_max 27.39
_diffrn_reflns_theta_min 2.07
_exptl_absorpt_coefficient_mu 1.513
_exptl_absorpt_correction_T_max 0.944
_exptl_absorpt_correction_T_min 0.587
_exptl_absorpt_correction_type multi-scan
_exptl_absorpt_process_details
;
Sheldrick, G. M. (2002). SADABS v. 2.03. University of 
G/ottingen, Germany.
;
_exptl_crystal_colour blue
_exptl_crystal_density_diffrn 1.453
_exptl_crystal_density_method 'not measured'
_exptl_crystal_description plate
_exptl_crystal_F_000 1145
_exptl_crystal_size_max 0.31
_exptl_crystal_size_mid 0.30
_exptl_crystal_size_min 0.03
_refine_diff_density_max 1.109
_refine_diff_density_min -0.917
_refine_diff_density_rms 0.104
_refine_ls_extinction_method none
_refine_ls_goodness_of_fit_ref 1.047
_refine_ls_hydrogen_treatment constr
_refine_ls_matrix_type full
_refine_ls_number_parameters 607
_refine_ls_number_reflns 11516
_refine_ls_number_restraints 0
_refine_ls_restrained_S_all 1.047
_refine_ls_R_factor_all 0.0842
_refine_ls_R_factor_gt 0.0529
_refine_ls_shift/su_max 0.001
_refine_ls_shift/su_mean 0.000
_refine_ls_structure_factor_coef Fsqd
_refine_ls_weighting_details 'calc w=1/[\s^2^(Fo^2^)+(0.0684P)^2^+4.1588P] where P=(Fo^2^+2Fc^2^)/3'
_refine_ls_weighting_scheme calc
_refine_ls_wR_factor_gt 0.1399
_refine_ls_wR_factor_ref 0.1584
_reflns_number_gt 7982
_reflns_number_total 11516
_reflns_threshold_expression >2sigma(I)
_cod_data_source_file ic1020093_si_002.cif
_cod_data_source_block jjh9(Compound2)
_cod_depositor_comments
;
The following automatic conversions were performed:

'_symmetry_cell_setting' value 'Triclinic' changed to 'triclinic'
according to the built-in table from CIF Core dictionary named
'cif_core.dic' version 2.4.1 from 2010-06-29.

Automatic conversion script
Id: cif_fix_values 1646 2011-03-28 12:23:43Z adriana 
;
_cod_database_code 4317257

loop_
_symmetry_equiv_pos_as_xyz
'x, y, z'
'-x, -y, -z'

loop_
_atom_site_label
_atom_site_type_symbol
_atom_site_fract_x
_atom_site_fract_y
_atom_site_fract_z
_atom_site_U_iso_or_equiv
_atom_site_adp_type
_atom_site_occupancy
_atom_site_symmetry_multiplicity
_atom_site_calc_flag
_atom_site_refinement_flags
_atom_site_disorder_assembly
_atom_site_disorder_group
Cu1 Cu 0.5000 0.0000 0.5000 0.02948(16) Uani 1 2 d S . .
Cu2 Cu 0.46549(4) -0.21119(3) 0.28003(3) 0.03114(13) Uani 1 1 d . . .
Cu3 Cu 0.48523(4) -0.20968(3) 0.48899(3) 0.03069(13) Uani 1 1 d . . .
Cu4 Cu 0.51999(4) -0.01271(3) 0.70186(3) 0.03121(13) Uani 1 1 d . . .
O5 O 0.5555(2) -0.12845(19) 0.43873(18) 0.0330(6) Uani 1 1 d . . .
H5 H 0.6474 -0.1231 0.4505 0.040 Uiso 1 1 calc R . .
O6 O 0.4325(2) -0.05602(19) 0.57190(18) 0.0321(6) Uani 1 1 d . . .
H6 H 0.3414 -0.0565 0.5650 0.038 Uiso 1 1 calc R . .
O7 O 0.6329(2) 0.1033(2) 0.6922(2) 0.0407(7) Uani 1 1 d . . .
C8 C 0.7621(4) 0.1156(3) 0.7150(3) 0.0457(11) Uiso 1 1 d . . .
H8A H 0.7882 0.0847 0.7545 0.055 Uiso 1 1 calc R . .
H8B H 0.7923 0.1849 0.7512 0.055 Uiso 1 1 calc R . .
C9 C 0.8237(4) 0.0756(4) 0.6348(3) 0.0507(12) Uani 1 1 d . . .
F10 F 0.7996(3) 0.1152(3) 0.5778(2) 0.0689(9) Uani 1 1 d . . .
F11 F 0.9488(2) 0.0901(2) 0.6635(2) 0.0628(8) Uani 1 1 d . . .
F12 F 0.7923(3) -0.0197(2) 0.5818(2) 0.0720(9) Uani 1 1 d . . .
N13 N 0.5809(3) -0.3198(2) 0.2409(2) 0.0341(7) Uani 1 1 d . . .
C14 C 0.5651(4) -0.4078(3) 0.2373(3) 0.0409(10) Uani 1 1 d . . .
H14 H 0.4936 -0.4258 0.2530 0.049 Uiso 1 1 calc R . .
C15 C 0.6483(4) -0.4726(3) 0.2118(3) 0.0446(10) Uani 1 1 d . . .
H15 H 0.6338 -0.5337 0.2100 0.054 Uiso 1 1 calc R . .
C16 C 0.7545(5) -0.4464(3) 0.1887(3) 0.0485(11) Uani 1 1 d . . .
H16 H 0.8136 -0.4892 0.1716 0.058 Uiso 1 1 calc R . .
C17 C 0.7714(4) -0.3561(3) 0.1914(3) 0.0464(11) Uani 1 1 d . . .
H17 H 0.8421 -0.3370 0.1756 0.056 Uiso 1 1 calc R . .
C18 C 0.6836(4) -0.2946(3) 0.2174(3) 0.0367(9) Uani 1 1 d . . .
C19 C 0.6896(4) -0.1980(3) 0.2222(3) 0.0362(9) Uani 1 1 d . . .
N20 N 0.5932(3) -0.1514(2) 0.2469(2) 0.0343(7) Uani 1 1 d . . .
N21 N 0.6110(3) -0.0636(2) 0.2501(2) 0.0325(7) Uani 1 1 d . . .
C22 C 0.7222(4) -0.0557(3) 0.2267(3) 0.0369(9) Uani 1 1 d . . .
C23 C 0.7742(4) -0.1399(3) 0.2086(3) 0.0402(10) Uani 1 1 d . . .
H23 H 0.8502 -0.1544 0.1910 0.048 Uiso 1 1 calc R . .
C24 C 0.7750(4) 0.0371(3) 0.2283(3) 0.0426(10) Uani 1 1 d . . .
C25 C 0.8244(5) 0.1129(3) 0.3301(3) 0.0520(12) Uani 1 1 d . . .
H25A H 0.8845 0.0868 0.3606 0.078 Uiso 1 1 calc R . .
H25B H 0.7556 0.1281 0.3611 0.078 Uiso 1 1 calc R . .
H25C H 0.8640 0.1712 0.3325 0.078 Uiso 1 1 calc R . .
C26 C 0.6782(5) 0.0758(4) 0.1800(4) 0.0508(12) Uani 1 1 d . . .
H26A H 0.6080 0.0875 0.2096 0.076 Uiso 1 1 calc R . .
H26B H 0.6501 0.0287 0.1157 0.076 Uiso 1 1 calc R . .
H26C H 0.7148 0.1359 0.1838 0.076 Uiso 1 1 calc R . .
C27 C 0.8853(5) 0.0183(4) 0.1803(4) 0.0551(13) Uani 1 1 d . . .
H27A H 0.8576 -0.0325 0.1174 0.083 Uiso 1 1 calc R . .
H27B H 0.9504 -0.0017 0.2136 0.083 Uiso 1 1 calc R . .
H27C H 0.9174 0.0771 0.1796 0.083 Uiso 1 1 calc R . .
N28 N 0.3793(3) -0.2869(2) 0.5337(2) 0.0358(8) Uani 1 1 d . . .
C29 C 0.4001(4) -0.2840(3) 0.6171(3) 0.0404(10) Uani 1 1 d . . .
H29 H 0.4743 -0.2484 0.6597 0.049 Uiso 1 1 calc R . .
C30 C 0.3184(4) -0.3305(3) 0.6435(3) 0.0421(10) Uani 1 1 d . . .
H30 H 0.3358 -0.3265 0.7030 0.051 Uiso 1 1 calc R . .
C31 C 0.2099(4) -0.3834(3) 0.5803(3) 0.0424(10) Uani 1 1 d . . .
H31 H 0.1510 -0.4145 0.5969 0.051 Uiso 1 1 calc R . .
C32 C 0.1883(4) -0.3903(3) 0.4923(3) 0.0403(10) Uani 1 1 d . . .
H32 H 0.1161 -0.4277 0.4480 0.048 Uiso 1 1 calc R . .
C33 C 0.2747(4) -0.3413(3) 0.4710(3) 0.0350(9) Uani 1 1 d . . .
C34 C 0.2658(4) -0.3420(3) 0.3812(3) 0.0330(8) Uani 1 1 d . . .
N35 N 0.3558(3) -0.2827(2) 0.3788(2) 0.0318(7) Uani 1 1 d . . .
N36 N 0.3408(3) -0.2947(2) 0.2911(2) 0.0337(7) Uani 1 1 d . . .
C37 C 0.2422(4) -0.3636(3) 0.2379(3) 0.0341(9) Uani 1 1 d . . .
C38 C 0.1902(4) -0.3945(3) 0.2933(3) 0.0388(9) Uani 1 1 d . . .
H38 H 0.1198 -0.4406 0.2754 0.047 Uiso 1 1 calc R . .
C39 C 0.2020(4) -0.4011(3) 0.1339(3) 0.0386(9) Uani 1 1 d . . .
C40 C 0.0665(4) -0.3876(3) 0.1093(3) 0.0472(11) Uani 1 1 d . . .
H40A H 0.0574 -0.3198 0.1425 0.071 Uiso 1 1 calc R . .
H40B H 0.0140 -0.4259 0.1263 0.071 Uiso 1 1 calc R . .
H40C H 0.0418 -0.4086 0.0434 0.071 Uiso 1 1 calc R . .
C41 C 0.2140(4) -0.5098(3) 0.0876(3) 0.0501(12) Uani 1 1 d . . .
H41A H 0.1577 -0.5443 0.1057 0.075 Uiso 1 1 calc R . .
H41B H 0.2989 -0.5189 0.1068 0.075 Uiso 1 1 calc R . .
H41C H 0.1931 -0.5345 0.0211 0.075 Uiso 1 1 calc R . .
C42 C 0.2818(4) -0.3500(4) 0.0972(3) 0.0480(11) Uani 1 1 d . . .
H42A H 0.3678 -0.3598 0.1111 0.072 Uiso 1 1 calc R . .
H42B H 0.2759 -0.2812 0.1262 0.072 Uiso 1 1 calc R . .
H42C H 0.2525 -0.3763 0.0309 0.072 Uiso 1 1 calc R . .
N43 N 0.6341(3) 0.0227(3) 0.8290(2) 0.0374(8) Uani 1 1 d . . .
C44 C 0.6346(5) 0.1020(3) 0.9085(3) 0.0463(11) Uani 1 1 d . . .
H44 H 0.5680 0.1384 0.9114 0.056 Uiso 1 1 calc R . .
C45 C 0.7294(5) 0.1316(4) 0.9856(3) 0.0534(12) Uani 1 1 d . . .
H45 H 0.7281 0.1876 1.0399 0.064 Uiso 1 1 calc R . .
C46 C 0.8255(5) 0.0782(4) 0.9820(3) 0.0555(13) Uani 1 1 d . . .
H46 H 0.8911 0.0976 1.0340 0.067 Uiso 1 1 calc R . .
C47 C 0.8260(4) -0.0046(4) 0.9017(3) 0.0475(11) Uani 1 1 d . . .
H47 H 0.8901 -0.0431 0.8990 0.057 Uiso 1 1 calc R . .
C48 C 0.7295(4) -0.0296(3) 0.8250(3) 0.0378(9) Uani 1 1 d . . .
C49 C 0.7226(4) -0.1090(3) 0.7329(3) 0.0350(9) Uani 1 1 d . . .
N50 N 0.6275(3) -0.1119(2) 0.6679(2) 0.0327(7) Uani 1 1 d . . .
N51 N 0.6347(3) -0.1848(2) 0.5853(2) 0.0334(7) Uani 1 1 d . . .
C52 C 0.7360(4) -0.2276(3) 0.5993(3) 0.0364(9) Uani 1 1 d . . .
C53 C 0.7935(4) -0.1815(3) 0.6924(3) 0.0388(9) Uani 1 1 d . . .
H53 H 0.8651 -0.1961 0.7216 0.047 Uiso 1 1 calc R . .
C54 C 0.7727(4) -0.3099(3) 0.5192(3) 0.0398(10) Uani 1 1 d . . .
C55 C 0.8135(5) -0.2723(4) 0.4554(3) 0.0533(12) Uani 1 1 d . . .
H55A H 0.7435 -0.2505 0.4284 0.080 Uiso 1 1 calc R . .
H55B H 0.8426 -0.3238 0.4067 0.080 Uiso 1 1 calc R . .
H55C H 0.8803 -0.2186 0.4906 0.080 Uiso 1 1 calc R . .
C56 C 0.6629(4) -0.3917(3) 0.4642(3) 0.0463(11) Uani 1 1 d . . .
H56A H 0.6356 -0.4147 0.5048 0.069 Uiso 1 1 calc R . .
H56B H 0.6890 -0.4446 0.4147 0.069 Uiso 1 1 calc R . .
H56C H 0.5947 -0.3674 0.4382 0.069 Uiso 1 1 calc R . .
C57 C 0.8818(4) -0.3500(4) 0.5566(3) 0.0504(12) Uani 1 1 d . . .
H57A H 0.9509 -0.2984 0.5923 0.076 Uiso 1 1 calc R . .
H57B H 0.9075 -0.4011 0.5054 0.076 Uiso 1 1 calc R . .
H57C H 0.8560 -0.3758 0.5956 0.076 Uiso 1 1 calc R . .
B58 B 0.9272(5) 0.3518(4) 0.2042(4) 0.0494(13) Uani 1 1 d . . .
F59 F 0.9733(4) 0.2686(3) 0.1965(3) 0.0880(11) Uani 1 1 d . . .
F60 F 0.9580(3) 0.3776(3) 0.1395(2) 0.0833(11) Uani 1 1 d . . .
F61 F 0.7979(3) 0.3364(2) 0.1880(2) 0.0681(9) Uani 1 1 d . . .
F62 F 0.9716(3) 0.4272(2) 0.2909(2) 0.0728(9) Uani 1 1 d . . .
C63 C 0.6401(7) 0.5925(6) 0.6992(5) 0.093(2) Uani 1 1 d . . .
H63A H 0.6593 0.5327 0.7007 0.139 Uiso 1 1 calc R . .
H63B H 0.6944 0.6095 0.6667 0.139 Uiso 1 1 calc R . .
H63C H 0.5541 0.5839 0.6676 0.139 Uiso 1 1 calc R . .
C64 C 0.6597(7) 0.6716(6) 0.7956(5) 0.099(2) Uani 1 1 d . . .
H64A H 0.7458 0.6784 0.8281 0.118 Uiso 1 1 calc R . .
H64B H 0.6464 0.7329 0.7939 0.118 Uiso 1 1 calc R . .
O65 O 0.5806(4) 0.6532(3) 0.8426(3) 0.0897(14) Uani 1 1 d . . .
C66 C 0.6001(8) 0.7199(5) 0.9379(5) 0.096(2) Uani 1 1 d . . .
H66A H 0.5798 0.7831 0.9443 0.115 Uiso 1 1 calc R . .
H66B H 0.6878 0.7279 0.9678 0.115 Uiso 1 1 calc R . .
C67 C 0.5209(8) 0.6844(6) 0.9837(5) 0.114(3) Uani 1 1 d . . .
H67A H 0.4339 0.6820 0.9578 0.171 Uiso 1 1 calc R . .
H67B H 0.5397 0.7278 1.0494 0.171 Uiso 1 1 calc R . .
H67C H 0.5373 0.6200 0.9740 0.171 Uiso 1 1 calc R . .

loop_
_atom_site_aniso_label
_atom_site_aniso_U_11
_atom_site_aniso_U_22
_atom_site_aniso_U_33
_atom_site_aniso_U_23
_atom_site_aniso_U_13
_atom_site_aniso_U_12
Cu1 0.0268(3) 0.0284(3) 0.0326(3) 0.0141(3) 0.0061(3) -0.0025(3)
Cu2 0.0257(2) 0.0304(3) 0.0355(3) 0.0136(2) 0.00773(19) -0.00369(19)
Cu3 0.0269(2) 0.0299(3) 0.0326(3) 0.0133(2) 0.00449(19) -0.00523(19)
Cu4 0.0282(3) 0.0316(3) 0.0325(3) 0.0139(2) 0.00601(19) -0.00063(19)
O5 0.0274(14) 0.0331(14) 0.0369(15) 0.0159(12) 0.0052(11) -0.0042(11)
O6 0.0274(14) 0.0324(14) 0.0358(15) 0.0162(12) 0.0057(11) -0.0044(11)
O7 0.0260(14) 0.0373(16) 0.0612(19) 0.0256(15) 0.0083(13) -0.0026(12)
C9 0.039(3) 0.053(3) 0.052(3) 0.020(2) 0.002(2) -0.005(2)
F10 0.0595(19) 0.100(3) 0.0624(19) 0.0480(19) 0.0181(15) 0.0119(18)
F11 0.0312(14) 0.079(2) 0.0715(19) 0.0307(17) 0.0083(13) -0.0042(14)
F12 0.0555(19) 0.0541(18) 0.080(2) 0.0061(16) 0.0211(16) -0.0082(15)
N13 0.0315(18) 0.0321(18) 0.0354(18) 0.0128(15) 0.0080(14) -0.0041(14)
C14 0.042(2) 0.036(2) 0.041(2) 0.0156(19) 0.0086(19) -0.0051(19)
C15 0.050(3) 0.033(2) 0.051(3) 0.019(2) 0.012(2) 0.001(2)
C16 0.053(3) 0.040(2) 0.057(3) 0.021(2) 0.025(2) 0.012(2)
C17 0.041(3) 0.043(3) 0.058(3) 0.021(2) 0.023(2) 0.007(2)
C18 0.034(2) 0.034(2) 0.040(2) 0.0155(18) 0.0090(18) -0.0020(17)
C19 0.030(2) 0.036(2) 0.039(2) 0.0139(18) 0.0111(17) -0.0013(17)
N20 0.0309(18) 0.0323(18) 0.0370(18) 0.0132(15) 0.0086(14) -0.0003(14)
N21 0.0302(17) 0.0302(17) 0.0360(18) 0.0142(15) 0.0085(14) -0.0024(14)
C22 0.031(2) 0.039(2) 0.039(2) 0.0159(19) 0.0093(17) -0.0035(17)
C23 0.034(2) 0.040(2) 0.049(3) 0.020(2) 0.0157(19) -0.0008(18)
C24 0.038(2) 0.041(2) 0.051(3) 0.021(2) 0.015(2) -0.0071(19)
C25 0.050(3) 0.040(3) 0.060(3) 0.019(2) 0.010(2) -0.011(2)
C26 0.052(3) 0.047(3) 0.061(3) 0.031(2) 0.017(2) -0.001(2)
C27 0.048(3) 0.054(3) 0.071(3) 0.030(3) 0.030(3) -0.002(2)
N28 0.0364(19) 0.0300(17) 0.0390(19) 0.0143(15) 0.0090(15) -0.0042(14)
C29 0.045(2) 0.033(2) 0.045(2) 0.020(2) 0.011(2) -0.0018(19)
C30 0.050(3) 0.038(2) 0.042(2) 0.020(2) 0.012(2) 0.000(2)
C31 0.047(3) 0.035(2) 0.053(3) 0.023(2) 0.021(2) 0.0016(19)
C32 0.039(2) 0.031(2) 0.053(3) 0.020(2) 0.014(2) -0.0046(18)
C33 0.032(2) 0.031(2) 0.043(2) 0.0164(18) 0.0133(17) -0.0009(16)
C34 0.0265(19) 0.030(2) 0.040(2) 0.0152(17) 0.0072(16) -0.0040(16)
N35 0.0275(16) 0.0310(17) 0.0339(17) 0.0128(14) 0.0069(13) -0.0060(13)
N36 0.0300(17) 0.0320(18) 0.0327(17) 0.0104(14) 0.0056(14) -0.0050(14)
C37 0.027(2) 0.033(2) 0.038(2) 0.0136(18) 0.0055(16) -0.0036(16)
C38 0.032(2) 0.037(2) 0.042(2) 0.0133(19) 0.0095(18) -0.0073(17)
C39 0.030(2) 0.040(2) 0.037(2) 0.0115(19) 0.0037(17) -0.0056(18)
C40 0.037(2) 0.045(3) 0.046(3) 0.011(2) 0.003(2) -0.003(2)
C41 0.041(3) 0.045(3) 0.048(3) 0.009(2) 0.005(2) 0.000(2)
C42 0.038(2) 0.057(3) 0.039(2) 0.016(2) 0.0038(19) -0.013(2)
N43 0.0360(19) 0.0387(19) 0.0349(18) 0.0158(16) 0.0065(15) -0.0025(15)
C44 0.051(3) 0.047(3) 0.039(2) 0.018(2) 0.009(2) 0.008(2)
C45 0.064(3) 0.053(3) 0.032(2) 0.012(2) 0.004(2) -0.003(3)
C46 0.050(3) 0.067(3) 0.037(3) 0.019(2) -0.004(2) -0.007(3)
C47 0.043(3) 0.059(3) 0.042(3) 0.026(2) 0.005(2) 0.005(2)
C48 0.037(2) 0.042(2) 0.037(2) 0.0218(19) 0.0064(18) -0.0043(19)
C49 0.028(2) 0.042(2) 0.037(2) 0.0216(19) 0.0040(16) -0.0032(17)
N50 0.0319(17) 0.0305(17) 0.0334(17) 0.0136(15) 0.0056(14) -0.0009(14)
N51 0.0293(17) 0.0310(17) 0.0375(18) 0.0143(15) 0.0064(14) -0.0025(14)
C52 0.032(2) 0.036(2) 0.044(2) 0.0211(19) 0.0071(18) -0.0007(17)
C53 0.030(2) 0.042(2) 0.045(2) 0.023(2) 0.0014(18) 0.0007(18)
C54 0.034(2) 0.037(2) 0.047(2) 0.018(2) 0.0091(19) 0.0018(18)
C55 0.059(3) 0.049(3) 0.054(3) 0.021(2) 0.025(2) 0.004(2)
C56 0.041(2) 0.038(2) 0.049(3) 0.012(2) 0.003(2) 0.001(2)
C57 0.037(2) 0.045(3) 0.060(3) 0.017(2) 0.008(2) 0.007(2)
B58 0.045(3) 0.053(3) 0.050(3) 0.025(3) 0.005(2) -0.004(3)
F59 0.091(3) 0.066(2) 0.100(3) 0.039(2) -0.002(2) 0.015(2)
F60 0.090(3) 0.102(3) 0.079(2) 0.055(2) 0.035(2) 0.004(2)
F61 0.0523(18) 0.070(2) 0.069(2) 0.0218(17) 0.0137(15) -0.0052(15)
F62 0.080(2) 0.062(2) 0.0596(19) 0.0223(16) -0.0015(16) -0.0235(17)
C63 0.096(5) 0.112(6) 0.121(6) 0.082(6) 0.058(5) 0.037(5)
C64 0.104(6) 0.106(6) 0.101(6) 0.066(5) 0.016(5) -0.027(5)
O65 0.088(3) 0.075(3) 0.096(3) 0.027(3) 0.030(3) -0.012(2)
C66 0.101(6) 0.074(5) 0.087(5) 0.014(4) 0.023(4) -0.010(4)
C67 0.124(7) 0.116(7) 0.079(5) 0.019(5) 0.030(5) 0.035(6)

loop_
_atom_type_symbol
_atom_type_description
_atom_type_scat_dispersion_real
_atom_type_scat_dispersion_imag
_atom_type_scat_source
C C 0.0033 0.0016 'International Tables Vol C Tables 4.2.6.8 and 6.1.1.4'
H H 0.0000 0.0000 'International Tables Vol C Tables 4.2.6.8 and 6.1.1.4'
N N 0.0061 0.0033 'International Tables Vol C Tables 4.2.6.8 and 6.1.1.4'
O O 0.0106 0.0060 'International Tables Vol C Tables 4.2.6.8 and 6.1.1.4'
Cu Cu 0.3201 1.2651 'International Tables Vol C Tables 4.2.6.8 and 6.1.1.4'
B B 0.0013 0.0007 'International Tables Vol C Tables 4.2.6.8 and 6.1.1.4'
F F 0.0171 0.0103 'International Tables Vol C Tables 4.2.6.8 and 6.1.1.4'

loop_
_geom_angle_atom_site_label_1
_geom_angle_atom_site_label_2
_geom_angle_atom_site_label_3
_geom_angle
_geom_angle_site_symmetry_1
_geom_angle_site_symmetry_3
_geom_angle_publ_flag
O6 Cu1 O6 180.00 . 2_656 ?
O6 Cu1 O5 83.83(11) . . ?
O6 Cu1 O5 96.17(11) . 2_656 ?
O5 Cu1 O5 180.00 . 2_656 ?
O6 Cu1 O7 70.78(9) . . ?
O6 Cu1 O7 109.22(9) 2_656 . ?
O5 Cu1 O7 110.53(10) . . ?
O5 Cu1 O7 69.47(10) 2_656 . ?
N36 Cu2 N20 168.24(14) . . ?
N36 Cu2 O7 94.25(13) . 2_656 ?
N20 Cu2 O7 94.38(13) . 2_656 ?
N36 Cu2 N13 92.07(13) . . ?
N20 Cu2 N13 78.92(13) . . ?
O7 Cu2 N13 172.87(12) 2_656 . ?
N36 Cu2 O5 95.21(11) . . ?
N20 Cu2 O5 93.68(12) . . ?
O7 Cu2 O5 83.67(11) 2_656 . ?
N13 Cu2 O5 99.06(11) . . ?
N35 Cu3 N51 158.29(14) . . ?
N35 Cu3 O5 93.99(12) . . ?
N51 Cu3 O5 95.59(12) . . ?
N35 Cu3 N28 79.07(13) . . ?
N51 Cu3 N28 93.88(13) . . ?
O5 Cu3 N28 168.96(12) . . ?
N35 Cu3 O6 109.40(12) . . ?
N51 Cu3 O6 91.91(12) . . ?
O5 Cu3 O6 74.95(10) . . ?
N28 Cu3 O6 99.09(11) . . ?
N50 Cu4 N21 162.99(14) . 2_656 ?
N50 Cu4 O6 92.81(12) . . ?
N21 Cu4 O6 92.52(12) 2_656 . ?
N50 Cu4 N43 79.10(14) . . ?
N21 Cu4 N43 96.30(14) 2_656 . ?
O6 Cu4 N43 171.08(12) . . ?
N50 Cu4 O7 99.65(12) . . ?
N21 Cu4 O7 96.66(12) 2_656 . ?
O6 Cu4 O7 88.12(11) . . ?
N43 Cu4 O7 89.53(12) . . ?
Cu1 O5 Cu3 106.19(12) . . ?
Cu1 O5 Cu2 112.74(12) . . ?
Cu3 O5 Cu2 103.51(11) . . ?
Cu1 O6 Cu4 118.41(13) . . ?
Cu1 O6 Cu3 94.62(10) . . ?
Cu4 O6 Cu3 105.55(11) . . ?
C8 O7 Cu2 123.6(3) . 2_656 ?
C8 O7 Cu4 121.4(3) . . ?
Cu2 O7 Cu4 106.05(12) 2_656 . ?
C8 O7 Cu1 120.3(3) . . ?
Cu2 O7 Cu1 93.63(11) 2_656 . ?
Cu4 O7 Cu1 81.67(9) . . ?
O7 C8 C9 115.3(4) . . ?
F10 C9 F12 105.4(4) . . ?
F10 C9 F11 105.8(4) . . ?
F12 C9 F11 105.9(4) . . ?
F10 C9 C8 114.1(4) . . ?
F12 C9 C8 113.8(4) . . ?
F11 C9 C8 111.1(4) . . ?
C14 N13 C18 118.1(4) . . ?
C14 N13 Cu2 128.3(3) . . ?
C18 N13 Cu2 113.6(3) . . ?
N13 C14 C15 123.1(4) . . ?
C14 C15 C16 118.8(4) . . ?
C17 C16 C15 118.7(4) . . ?
C18 C17 C16 119.4(4) . . ?
N13 C18 C17 121.9(4) . . ?
N13 C18 C19 113.3(4) . . ?
C17 C18 C19 124.9(4) . . ?
N20 C19 C23 109.6(4) . . ?
N20 C19 C18 115.2(3) . . ?
C23 C19 C18 135.2(4) . . ?
C19 N20 N21 109.2(3) . . ?
C19 N20 Cu2 118.9(3) . . ?
N21 N20 Cu2 131.7(3) . . ?
N20 N21 C22 107.2(3) . . ?
N20 N21 Cu4 110.7(2) . 2_656 ?
C22 N21 Cu4 141.7(3) . 2_656 ?
N21 C22 C23 109.4(4) . . ?
N21 C22 C24 121.2(4) . . ?
C23 C22 C24 129.3(4) . . ?
C22 C23 C19 104.7(4) . . ?
C22 C24 C26 111.9(4) . . ?
C22 C24 C27 109.4(4) . . ?
C26 C24 C27 108.9(4) . . ?
C22 C24 C25 108.3(4) . . ?
C26 C24 C25 110.2(4) . . ?
C27 C24 C25 108.0(4) . . ?
C29 N28 C33 118.5(3) . . ?
C29 N28 Cu3 127.2(3) . . ?
C33 N28 Cu3 114.1(3) . . ?
N28 C29 C30 123.2(4) . . ?
C29 C30 C31 118.1(4) . . ?
C30 C31 C32 119.8(4) . . ?
C33 C32 C31 118.7(4) . . ?
N28 C33 C32 121.7(4) . . ?
N28 C33 C34 113.1(3) . . ?
C32 C33 C34 125.2(4) . . ?
N35 C34 C38 109.7(3) . . ?
N35 C34 C33 114.5(3) . . ?
C38 C34 C33 135.6(4) . . ?
C34 N35 N36 108.3(3) . . ?
C34 N35 Cu3 118.8(3) . . ?
N36 N35 Cu3 132.5(2) . . ?
C37 N36 N35 108.4(3) . . ?
C37 N36 Cu2 139.7(3) . . ?
N35 N36 Cu2 111.8(2) . . ?
N36 C37 C38 108.9(4) . . ?
N36 C37 C39 123.5(3) . . ?
C38 C37 C39 127.6(4) . . ?
C34 C38 C37 104.6(3) . . ?
C37 C39 C42 112.6(3) . . ?
C37 C39 C40 109.3(3) . . ?
C42 C39 C40 109.0(4) . . ?
C37 C39 C41 108.0(4) . . ?
C42 C39 C41 108.5(4) . . ?
C40 C39 C41 109.3(3) . . ?
C48 N43 C44 118.9(4) . . ?
C48 N43 Cu4 114.1(3) . . ?
C44 N43 Cu4 125.7(3) . . ?
N43 C44 C45 122.2(4) . . ?
C46 C45 C44 119.1(5) . . ?
C45 C46 C47 119.9(4) . . ?
C46 C47 C48 118.6(5) . . ?
N43 C48 C47 121.3(4) . . ?
N43 C48 C49 113.3(3) . . ?
C47 C48 C49 125.3(4) . . ?
N50 C49 C53 109.3(4) . . ?
N50 C49 C48 114.1(4) . . ?
C53 C49 C48 136.5(4) . . ?
C49 N50 N51 108.6(3) . . ?
C49 N50 Cu4 118.8(3) . . ?
N51 N50 Cu4 132.3(3) . . ?
N50 N51 C52 108.0(3) . . ?
N50 N51 Cu3 112.0(2) . . ?
C52 N51 Cu3 139.1(3) . . ?
N51 C52 C53 109.0(4) . . ?
N51 C52 C54 120.9(4) . . ?
C53 C52 C54 130.0(4) . . ?
C52 C53 C49 105.1(4) . . ?
C52 C54 C55 109.6(4) . . ?
C52 C54 C57 109.3(4) . . ?
C55 C54 C57 108.9(4) . . ?
C52 C54 C56 110.7(3) . . ?
C55 C54 C56 109.3(4) . . ?
C57 C54 C56 109.1(4) . . ?
F59 B58 F62 111.3(4) . . ?
F59 B58 F60 110.9(5) . . ?
F62 B58 F60 109.0(4) . . ?
F59 B58 F61 109.3(4) . . ?
F62 B58 F61 108.5(4) . . ?
F60 B58 F61 107.7(4) . . ?
O65 C64 C63 111.6(6) . . ?
C64 O65 C66 115.7(6) . . ?
O65 C66 C67 110.3(6) . . ?

loop_
_geom_bond_atom_site_label_1
_geom_bond_atom_site_label_2
_geom_bond_distance
_geom_bond_site_symmetry_2
_geom_bond_publ_flag
Cu1 O6 1.991(3) . ?
Cu1 O5 2.003(3) . ?
Cu1 O7 2.941(3) . ?
Cu1 Cu3 3.2056(5) . ?
Cu1 Cu4 3.4317(5) . ?
Cu1 Cu2 3.6498(5) . ?
Cu2 N36 1.955(3) . ?
Cu2 N20 1.956(3) . ?
Cu2 O7 1.983(3) 2_656 ?
Cu2 N13 2.119(3) . ?
Cu2 O5 2.373(3) . ?
Cu2 Cu4 3.3818(7) 2_656 ?
Cu2 Cu3 3.4466(7) . ?
Cu3 N35 1.958(3) . ?
Cu3 N51 1.987(3) . ?
Cu3 O5 2.006(3) . ?
Cu3 N28 2.097(3) . ?
Cu3 O6 2.357(3) . ?
Cu3 Cu4 3.4783(7) . ?
Cu4 N50 1.951(3) . ?
Cu4 N21 1.983(3) 2_656 ?
Cu4 O6 2.003(3) . ?
Cu4 N43 2.090(3) . ?
Cu4 O7 2.245(3) . ?
O7 C8 1.404(5) . ?
C8 C9 1.511(7) . ?
C9 F10 1.344(6) . ?
C9 F12 1.350(6) . ?
C9 F11 1.364(5) . ?
N13 C14 1.357(5) . ?
N13 C18 1.369(5) . ?
C14 C15 1.384(6) . ?
C15 C16 1.406(6) . ?
C16 C17 1.400(7) . ?
C17 C18 1.394(6) . ?
C18 C19 1.478(6) . ?
C19 N20 1.349(5) . ?
C19 C23 1.397(6) . ?
N20 N21 1.358(5) . ?
N21 C22 1.380(5) . ?
C22 C23 1.395(6) . ?
C22 C24 1.533(6) . ?
C24 C26 1.534(7) . ?
C24 C27 1.554(6) . ?
C24 C25 1.562(6) . ?
N28 C29 1.350(5) . ?
N28 C33 1.369(5) . ?
C29 C30 1.386(6) . ?
C30 C31 1.397(6) . ?
C31 C32 1.400(6) . ?
C32 C33 1.394(5) . ?
C33 C34 1.480(6) . ?
C34 N35 1.354(5) . ?
C34 C38 1.406(6) . ?
N35 N36 1.370(5) . ?
N36 C37 1.367(5) . ?
C37 C38 1.411(6) . ?
C37 C39 1.537(6) . ?
C39 C42 1.540(6) . ?
C39 C40 1.541(6) . ?
C39 C41 1.555(6) . ?
N43 C48 1.363(5) . ?
N43 C44 1.364(6) . ?
C44 C45 1.391(7) . ?
C45 C46 1.380(7) . ?
C46 C47 1.400(7) . ?
C47 C48 1.407(6) . ?
C48 C49 1.481(6) . ?
C49 N50 1.358(5) . ?
C49 C53 1.402(6) . ?
N50 N51 1.371(4) . ?
N51 C52 1.373(5) . ?
C52 C53 1.402(6) . ?
C52 C54 1.533(6) . ?
C54 C55 1.547(6) . ?
C54 C57 1.549(6) . ?
C54 C56 1.553(6) . ?
B58 F59 1.385(7) . ?
B58 F62 1.389(6) . ?
B58 F60 1.397(6) . ?
B58 F61 1.407(6) . ?
C63 C64 1.509(10) . ?
C64 O65 1.379(8) . ?
O65 C66 1.439(8) . ?
C66 C67 1.498(11) . ?

loop_
_geom_hbond_atom_site_label_D
_geom_hbond_atom_site_label_H
_geom_hbond_atom_site_label_A
_geom_hbond_distance_DH
_geom_hbond_distance_HA
_geom_hbond_distance_DA
_geom_hbond_angle_DHA
_geom_hbond_site_symmetry_A
O5 H5 F12 1.00 2.33 3.058(4) 128.8 .
O6 H6 F10 1.00 2.37 3.040(4) 123.7 2_656
